data_7122864
loop_
_publ_author_name
'Huang, Yanting'
'Wang, Xiaoping'
'Li, Yan'
'Yang, Ming-Chung'
'Su, Ming-Der'
'Zhu, Hongping'

_publ_section_title
;
 A self-hydrosilylation of phosphanylhydrosilylalkynes promoted by
 B(C6F5)3? An experimental and mechanistic study
;
_journal_name_full 'Chemical Communications'
_journal_paper_doi 10.1039/C8CC09022J
_journal_year 2019
_chemical_formula_sum 'C36 H21 B F15 P Si'
_chemical_formula_weight 808.40
_space_group_crystal_system triclinic
_space_group_IT_number 2
_space_group_name_Hall '-P 1'
_space_group_name_H-M_alt 'P -1'
_symmetry_space_group_name_Hall '-P 1'
_symmetry_space_group_name_H-M 'P -1'
_atom_sites_solution_hydrogens geom
_atom_sites_solution_primary direct
_atom_sites_solution_secondary difmap
_audit_creation_method SHELXL-2014/7
_audit_update_record
;
2018-12-04 deposited with the CCDC.
2019-01-15 downloaded from the CCDC.
;
_cell_angle_alpha 88.901(2)
_cell_angle_beta 73.743(3)
_cell_angle_gamma 69.443(4)
_cell_formula_units_Z 2
_cell_length_a 11.5534(4)
_cell_length_b 11.9538(5)
_cell_length_c 13.8924(3)
_cell_measurement_reflns_used 9618
_cell_measurement_temperature 100(2)
_cell_measurement_theta_max 73.9830
_cell_measurement_theta_min 3.9410
_cell_volume 1717.94(12)
_computing_cell_refinement 'CrysAlisPro 1.171.39.46 (Rigaku OD, 2018)'
_computing_data_collection 'CrysAlisPro 1.171.39.46 (Rigaku OD, 2018)'
_computing_data_reduction 'CrysAlisPro 1.171.39.46 (Rigaku OD, 2018)'
_computing_molecular_graphics Diamond
_computing_publication_material 'Bruker SHELXTL'
_computing_structure_refinement 'SHELXL-2014/7 (Sheldrick, 2014)'
_computing_structure_solution 'SHELXS-97 (Sheldrick, 1990)'
_diffrn_ambient_temperature 100(2)
_diffrn_detector_area_resol_mean 16.1903
_diffrn_measured_fraction_theta_full 0.984
_diffrn_measured_fraction_theta_max 0.967
_diffrn_measurement_device_type 'XtaLAB Synergy, Dualflex, HyPix'
_diffrn_measurement_method '\w scans'
_diffrn_radiation_type CuK\a
_diffrn_radiation_wavelength 1.54178
_diffrn_reflns_av_R_equivalents 0.0377
_diffrn_reflns_av_unetI/netI 0.0316
_diffrn_reflns_Laue_measured_fraction_full 0.984
_diffrn_reflns_Laue_measured_fraction_max 0.967
_diffrn_reflns_limit_h_max 14
_diffrn_reflns_limit_h_min -13
_diffrn_reflns_limit_k_max 14
_diffrn_reflns_limit_k_min -13
_diffrn_reflns_limit_l_max 16
_diffrn_reflns_limit_l_min -16
_diffrn_reflns_number 17258
_diffrn_reflns_point_group_measured_fraction_full 0.984
_diffrn_reflns_point_group_measured_fraction_max 0.967
_diffrn_reflns_theta_full 67.679
_diffrn_reflns_theta_max 69.999
_diffrn_reflns_theta_min 3.965
_exptl_absorpt_coefficient_mu 2.050
_exptl_absorpt_correction_T_max 0.6846
_exptl_absorpt_correction_T_min 0.5783
_exptl_absorpt_correction_type multi-scan
_exptl_absorpt_process_details
'CrysAlisPro 1.171.39.46 (Rigaku Oxford Diffraction, 2018) Empirical absorption correction using spherical harmonics, implemented in SCALE3 ABSPACK scaling algorithm.'
_exptl_crystal_colour colorless
_exptl_crystal_density_diffrn 1.563
_exptl_crystal_density_meas ?
_exptl_crystal_density_method 'not measured'
_exptl_crystal_description block
_exptl_crystal_F_000 812
_exptl_crystal_size_max 0.300
_exptl_crystal_size_mid 0.200
_exptl_crystal_size_min 0.200
_refine_diff_density_max 1.022
_refine_diff_density_min -0.671
_refine_diff_density_rms 0.129
_refine_ls_extinction_method none
_refine_ls_goodness_of_fit_ref 1.069
_refine_ls_hydrogen_treatment 'constrained and isotropic'
_refine_ls_matrix_type full
_refine_ls_number_parameters 491
_refine_ls_number_reflns 6299
_refine_ls_number_restraints 0
_refine_ls_restrained_S_all 1.069
_refine_ls_R_factor_all 0.0657
_refine_ls_R_factor_gt 0.0611
_refine_ls_shift/su_max 0.001
_refine_ls_shift/su_mean 0.000
_refine_ls_structure_factor_coef Fsqd
_refine_ls_weighting_details 'w=1/[\s^2^(Fo^2^)+(0.1383P)^2^+1.1002P] where P=(Fo^2^+2Fc^2^)/3'
_refine_ls_weighting_scheme calc
_refine_ls_wR_factor_gt 0.1837
_refine_ls_wR_factor_ref 0.1905
_reflns_Friedel_coverage 0.000
_reflns_number_gt 5694
_reflns_number_total 6299
_reflns_threshold_expression 'I > 2\s(I)'
_cod_data_source_file c8cc09022j2.cif
_cod_data_source_block hyt-180731
_cod_depositor_comments
;
The following automatic conversions were performed:

'_exptl_crystal_density_meas' value 'not measured' was changed to '?'
- the value is perceived as not measured.

Automatic conversion script
Id: cif_fix_values 4973 2017-02-22 13:04:09Z antanas 
;
_cod_original_cell_volume 1717.94(11)
_cod_database_code 7122864
_shelx_shelxl_version_number 2014/7
_shelx_space_group_comment
;
The symmetry employed for this shelxl refinement is uniquely defined
by the following loop, which should always be used as a source of
symmetry information in preference to the above space-group names.
They are only intended as comments.
;
_shelx_estimated_absorpt_t_min 0.578
_shelx_estimated_absorpt_t_max 0.685

loop_
_space_group_symop_operation_xyz
'x, y, z'
'-x, -y, -z'

loop_
_atom_site_label
_atom_site_type_symbol
_atom_site_fract_x
_atom_site_fract_y
_atom_site_fract_z
_atom_site_U_iso_or_equiv
_atom_site_adp_type
_atom_site_occupancy
_atom_site_site_symmetry_order
_atom_site_calc_flag
_atom_site_refinement_flags_posn
_atom_site_refinement_flags_adp
P1 P 0.10496(6) 0.82554(5) 0.26236(4) 0.02030(19) Uani 1 1 d . .
Si1 Si -0.02377(6) 0.73810(6) 0.10112(5) 0.0236(2) Uani 1 1 d . .
B1 B 0.2692(3) 0.8358(3) 0.16692(19) 0.0226(6) Uani 1 1 d . .
F1 F -0.13299(16) 1.00541(14) 0.08474(11) 0.0353(4) Uani 1 1 d . .
F2 F -0.3564(2) 1.17605(17) 0.18642(14) 0.0513(5) Uani 1 1 d . .
F3 F -0.52971(18) 1.1172(2) 0.33536(17) 0.0658(7) Uani 1 1 d . .
F4 F -0.4796(2) 0.8836(3) 0.37626(17) 0.0691(7) Uani 1 1 d . .
F5 F -0.26107(19) 0.71261(18) 0.27234(13) 0.0461(5) Uani 1 1 d . .
F6 F 0.34968(14) 0.76671(14) 0.34953(11) 0.0287(3) Uani 1 1 d . .
F7 F 0.55929(16) 0.58162(15) 0.35982(12) 0.0373(4) Uani 1 1 d . .
F8 F 0.72586(17) 0.44357(16) 0.19096(15) 0.0460(5) Uani 1 1 d . .
F9 F 0.67973(17) 0.49005(15) 0.00972(13) 0.0421(4) Uani 1 1 d . .
F10 F 0.46810(15) 0.67076(15) -0.00189(11) 0.0334(4) Uani 1 1 d . .
F11 F 0.20367(15) 1.00638(14) 0.34567(10) 0.0287(3) Uani 1 1 d . .
F12 F 0.20608(16) 1.22752(14) 0.33838(12) 0.0356(4) Uani 1 1 d . .
F13 F 0.28842(18) 1.31298(15) 0.15807(14) 0.0412(4) Uani 1 1 d . .
F14 F 0.36967(17) 1.16880(16) -0.01579(12) 0.0362(4) Uani 1 1 d . .
F15 F 0.36915(15) 0.94447(14) -0.00939(10) 0.0288(3) Uani 1 1 d . .
C1 C 0.2017(2) 0.8048(2) 0.08761(18) 0.0236(5) Uani 1 1 d . .
H1A H 0.2308 0.8034 0.0164 0.028 Uiso 1 1 calc R U
C2 C 0.0963(2) 0.7816(2) 0.14169(17) 0.0224(5) Uani 1 1 d . .
C3 C 0.0009(3) 0.7522(3) -0.03580(19) 0.0316(6) Uani 1 1 d . .
H3A H 0.0868 0.6965 -0.0733 0.047 Uiso 1 1 calc R U
H3B H -0.0061 0.8345 -0.0502 0.047 Uiso 1 1 calc R U
H3C H -0.0651 0.7330 -0.0562 0.047 Uiso 1 1 calc R U
C4 C -0.0112(3) 0.5820(3) 0.1302(2) 0.0352(6) Uani 1 1 d . .
H4A H 0.0748 0.5258 0.0932 0.053 Uiso 1 1 calc R U
H4B H -0.0772 0.5625 0.1101 0.053 Uiso 1 1 calc R U
H4C H -0.0246 0.5757 0.2027 0.053 Uiso 1 1 calc R U
C5 C -0.0338(2) 0.9597(2) 0.31693(18) 0.0234(5) Uani 1 1 d . .
C6 C -0.1372(2) 0.9618(2) 0.39978(18) 0.0254(5) Uani 1 1 d . .
H6A H -0.1342 0.8913 0.4333 0.031 Uiso 1 1 calc R U
C7 C -0.2442(2) 1.0669(2) 0.43300(18) 0.0279(6) Uani 1 1 d . .
H7A H -0.3132 1.0672 0.4897 0.033 Uiso 1 1 calc R U
C8 C -0.2528(3) 1.1716(2) 0.38539(19) 0.0273(5) Uani 1 1 d . .
C9 C -0.1493(3) 1.1682(2) 0.30179(19) 0.0267(5) Uani 1 1 d . .
H9A H -0.1528 1.2385 0.2677 0.032 Uiso 1 1 calc R U
C10 C -0.0429(2) 1.0648(2) 0.26838(18) 0.0253(5) Uani 1 1 d . .
H10A H 0.0257 1.0646 0.2114 0.030 Uiso 1 1 calc R U
C11 C -0.3704(3) 1.2849(3) 0.4203(2) 0.0359(6) Uani 1 1 d . .
H11A H -0.4398 1.2665 0.4688 0.054 Uiso 1 1 calc R U
H11B H -0.3993 1.3178 0.3623 0.054 Uiso 1 1 calc R U
H11C H -0.3484 1.3438 0.4524 0.054 Uiso 1 1 calc R U
C12 C 0.1145(2) 0.7119(2) 0.34989(18) 0.0224(5) Uani 1 1 d . .
C13 C 0.1703(3) 0.5922(2) 0.3094(2) 0.0281(6) Uani 1 1 d . .
H13A H 0.1921 0.5739 0.2389 0.034 Uiso 1 1 calc R U
C14 C 0.1938(3) 0.5002(3) 0.3719(2) 0.0350(6) Uani 1 1 d . .
H14A H 0.2332 0.4194 0.3433 0.042 Uiso 1 1 calc R U
C15 C 0.1609(3) 0.5237(3) 0.4758(2) 0.0314(6) Uani 1 1 d . .
C16 C 0.1070(3) 0.6433(3) 0.51506(19) 0.0299(6) Uani 1 1 d . .
H16A H 0.0846 0.6613 0.5857 0.036 Uiso 1 1 calc R U
C17 C 0.0854(2) 0.7365(2) 0.45361(18) 0.0256(5) Uani 1 1 d . .
H17A H 0.0506 0.8172 0.4820 0.031 Uiso 1 1 calc R U
C18 C 0.1835(3) 0.4233(3) 0.5437(3) 0.0435(7) Uani 1 1 d . .
H18A H 0.2619 0.3559 0.5089 0.065 Uiso 1 1 calc R U
H18B H 0.1094 0.3971 0.5610 0.065 Uiso 1 1 calc R U
H18C H 0.1940 0.4518 0.6053 0.065 Uiso 1 1 calc R U
C19 C -0.1874(2) 0.8520(3) 0.17336(18) 0.0267(5) Uani 1 1 d . .
C20 C -0.2184(3) 0.9721(3) 0.15590(19) 0.0309(6) Uani 1 1 d . .
C21 C -0.3319(3) 1.0616(3) 0.2073(2) 0.0379(7) Uani 1 1 d . .
C22 C -0.4204(3) 1.0308(3) 0.2822(2) 0.0439(8) Uani 1 1 d . .
C23 C -0.3951(3) 0.9138(4) 0.3023(2) 0.0461(9) Uani 1 1 d . .
C24 C -0.2807(3) 0.8264(3) 0.2486(2) 0.0338(6) Uani 1 1 d . .
C25 C 0.3966(2) 0.7260(2) 0.17389(18) 0.0241(5) Uani 1 1 d . .
C26 C 0.4278(2) 0.6987(2) 0.26391(19) 0.0251(5) Uani 1 1 d . .
C27 C 0.5348(3) 0.6047(2) 0.2710(2) 0.0291(6) Uani 1 1 d . .
C28 C 0.6199(3) 0.5340(3) 0.1848(2) 0.0338(6) Uani 1 1 d . .
C29 C 0.5956(3) 0.5580(2) 0.0935(2) 0.0305(6) Uani 1 1 d . .
C30 C 0.4859(3) 0.6514(2) 0.08978(19) 0.0276(5) Uani 1 1 d . .
C31 C 0.2837(2) 0.9656(2) 0.16769(18) 0.0229(5) Uani 1 1 d . .
C32 C 0.2475(2) 1.0421(2) 0.25390(18) 0.0239(5) Uani 1 1 d . .
C33 C 0.2474(3) 1.1568(2) 0.2524(2) 0.0283(6) Uani 1 1 d . .
C34 C 0.2893(3) 1.2007(2) 0.1609(2) 0.0302(6) Uani 1 1 d . .
C35 C 0.3298(2) 1.1275(2) 0.07361(19) 0.0274(5) Uani 1 1 d . .
C36 C 0.3270(2) 1.0130(2) 0.07893(18) 0.0239(5) Uani 1 1 d . .

loop_
_atom_site_aniso_label
_atom_site_aniso_U_11
_atom_site_aniso_U_22
_atom_site_aniso_U_33
_atom_site_aniso_U_23
_atom_site_aniso_U_13
_atom_site_aniso_U_12
P1 0.0236(3) 0.0231(3) 0.0133(3) 0.0025(2) -0.0045(2) -0.0080(3)
Si1 0.0267(4) 0.0294(4) 0.0166(3) 0.0033(3) -0.0071(3) -0.0118(3)
B1 0.0258(13) 0.0288(14) 0.0123(11) 0.0011(10) -0.0028(10) -0.0108(11)
F1 0.0454(9) 0.0334(9) 0.0223(8) 0.0082(6) -0.0062(7) -0.0118(7)
F2 0.0596(12) 0.0428(10) 0.0359(10) -0.0086(8) -0.0242(9) 0.0086(9)
F3 0.0268(9) 0.0976(18) 0.0518(12) -0.0389(12) -0.0052(8) 0.0002(10)
F4 0.0492(12) 0.110(2) 0.0465(12) -0.0188(12) 0.0165(9) -0.0490(13)
F5 0.0552(11) 0.0599(12) 0.0320(9) 0.0110(8) -0.0053(8) -0.0370(10)
F6 0.0284(8) 0.0332(8) 0.0203(7) -0.0020(6) -0.0074(6) -0.0059(6)
F7 0.0353(9) 0.0410(9) 0.0315(9) 0.0085(7) -0.0144(7) -0.0056(7)
F8 0.0333(9) 0.0376(10) 0.0500(11) 0.0060(8) -0.0077(8) 0.0039(7)
F9 0.0362(9) 0.0374(9) 0.0343(9) -0.0077(7) 0.0054(7) -0.0030(7)
F10 0.0346(8) 0.0401(9) 0.0191(7) -0.0019(6) -0.0014(6) -0.0107(7)
F11 0.0386(8) 0.0324(8) 0.0147(7) 0.0009(6) -0.0044(6) -0.0147(7)
F12 0.0423(9) 0.0301(8) 0.0311(8) -0.0067(6) -0.0039(7) -0.0138(7)
F13 0.0525(10) 0.0274(8) 0.0460(10) 0.0082(7) -0.0107(8) -0.0202(8)
F14 0.0453(9) 0.0438(10) 0.0282(8) 0.0179(7) -0.0132(7) -0.0250(8)
F15 0.0340(8) 0.0379(8) 0.0161(7) 0.0030(6) -0.0058(6) -0.0160(7)
C1 0.0270(12) 0.0236(12) 0.0179(11) 0.0018(9) -0.0047(9) -0.0078(10)
C2 0.0267(12) 0.0242(12) 0.0145(10) 0.0024(9) -0.0058(9) -0.0070(10)
C3 0.0335(14) 0.0405(15) 0.0189(12) 0.0011(10) -0.0087(10) -0.0105(12)
C4 0.0416(16) 0.0347(15) 0.0346(15) 0.0064(12) -0.0134(12) -0.0183(12)
C5 0.0254(12) 0.0278(13) 0.0162(11) 0.0013(9) -0.0066(9) -0.0082(10)
C6 0.0284(13) 0.0287(13) 0.0178(11) 0.0027(9) -0.0053(10) -0.0097(10)
C7 0.0256(13) 0.0359(14) 0.0170(11) 0.0025(10) -0.0037(9) -0.0071(11)
C8 0.0271(13) 0.0310(14) 0.0199(12) -0.0016(10) -0.0091(10) -0.0040(11)
C9 0.0303(13) 0.0261(13) 0.0238(12) 0.0050(10) -0.0094(10) -0.0093(10)
C10 0.0269(12) 0.0290(13) 0.0190(11) 0.0031(9) -0.0054(9) -0.0098(10)
C11 0.0341(15) 0.0373(16) 0.0265(14) -0.0001(11) -0.0075(11) -0.0021(12)
C12 0.0251(12) 0.0255(12) 0.0177(11) 0.0049(9) -0.0076(9) -0.0095(10)
C13 0.0385(14) 0.0257(13) 0.0233(12) 0.0046(10) -0.0131(11) -0.0121(11)
C14 0.0511(17) 0.0253(14) 0.0348(15) 0.0053(11) -0.0220(13) -0.0138(12)
C15 0.0387(15) 0.0332(14) 0.0318(14) 0.0133(11) -0.0186(12) -0.0182(12)
C16 0.0336(14) 0.0404(15) 0.0204(12) 0.0101(11) -0.0110(10) -0.0168(12)
C17 0.0286(13) 0.0285(13) 0.0191(12) 0.0018(9) -0.0072(10) -0.0093(10)
C18 0.0568(19) 0.0433(18) 0.0433(17) 0.0232(14) -0.0273(15) -0.0243(15)
C19 0.0273(13) 0.0398(15) 0.0165(11) 0.0042(10) -0.0085(10) -0.0147(11)
C20 0.0298(13) 0.0450(16) 0.0170(12) 0.0031(11) -0.0081(10) -0.0112(12)
C21 0.0383(16) 0.0446(17) 0.0250(14) -0.0066(12) -0.0173(12) -0.0012(13)
C22 0.0242(14) 0.067(2) 0.0317(15) -0.0180(14) -0.0081(12) -0.0050(14)
C23 0.0315(15) 0.083(3) 0.0262(14) -0.0092(15) 0.0006(12) -0.0300(17)
C24 0.0320(14) 0.0515(18) 0.0207(12) -0.0024(11) -0.0055(10) -0.0199(13)
C25 0.0269(12) 0.0254(12) 0.0206(12) 0.0023(9) -0.0046(9) -0.0119(10)
C26 0.0255(12) 0.0266(13) 0.0213(12) -0.0001(9) -0.0032(10) -0.0098(10)
C27 0.0309(13) 0.0287(13) 0.0277(13) 0.0063(10) -0.0097(11) -0.0099(11)
C28 0.0254(13) 0.0291(14) 0.0391(15) 0.0046(11) -0.0049(11) -0.0042(11)
C29 0.0284(13) 0.0272(13) 0.0284(13) -0.0042(10) 0.0013(11) -0.0082(11)
C30 0.0304(13) 0.0292(13) 0.0205(12) 0.0011(10) -0.0029(10) -0.0109(11)
C31 0.0227(12) 0.0277(13) 0.0179(11) 0.0022(9) -0.0060(9) -0.0085(10)
C32 0.0271(12) 0.0267(12) 0.0177(11) 0.0028(9) -0.0057(9) -0.0102(10)
C33 0.0301(13) 0.0317(14) 0.0229(12) -0.0009(10) -0.0070(10) -0.0113(11)
C34 0.0317(14) 0.0274(13) 0.0345(14) 0.0065(11) -0.0110(11) -0.0134(11)
C35 0.0283(13) 0.0356(14) 0.0222(12) 0.0113(10) -0.0089(10) -0.0155(11)
C36 0.0234(12) 0.0328(13) 0.0162(11) 0.0024(9) -0.0065(9) -0.0105(10)

loop_
_atom_type_symbol
_atom_type_description
_atom_type_scat_dispersion_real
_atom_type_scat_dispersion_imag
_atom_type_scat_source
C C 0.0181 0.0091 'International Tables Vol C Tables 4.2.6.8 and 6.1.1.4'
H H 0.0000 0.0000 'International Tables Vol C Tables 4.2.6.8 and 6.1.1.4'
B B 0.0090 0.0039 'International Tables Vol C Tables 4.2.6.8 and 6.1.1.4'
F F 0.0727 0.0534 'International Tables Vol C Tables 4.2.6.8 and 6.1.1.4'
Si Si 0.2541 0.3302 'International Tables Vol C Tables 4.2.6.8 and 6.1.1.4'
P P 0.2955 0.4335 'International Tables Vol C Tables 4.2.6.8 and 6.1.1.4'

loop_
_geom_angle_atom_site_label_1
_geom_angle_atom_site_label_2
_geom_angle_atom_site_label_3
_geom_angle
C12 P1 C2 114.79(11)
C12 P1 C5 109.94(11)
C2 P1 C5 108.57(11)
C12 P1 B1 119.97(11)
C2 P1 B1 77.86(11)
C5 P1 B1 121.00(12)
C12 P1 C1 129.19(10)
C2 P1 C1 35.14(10)
C5 P1 C1 118.24(10)
B1 P1 C1 42.97(10)
C3 Si1 C2 109.71(12)
C3 Si1 C4 110.21(13)
C2 Si1 C4 111.26(12)
C3 Si1 C19 109.06(12)
C2 Si1 C19 104.96(11)
C4 Si1 C19 111.50(13)
C25 B1 C31 113.7(2)
C25 B1 C1 113.5(2)
C31 B1 C1 118.3(2)
C25 B1 P1 112.03(17)
C31 B1 P1 115.98(17)
C1 B1 P1 78.95(14)
C2 C1 B1 107.6(2)
C2 C1 P1 50.01(13)
B1 C1 P1 58.07(12)
C2 C1 H1A 126.2
B1 C1 H1A 126.2
P1 C1 H1A 172.9
C1 C2 P1 94.85(17)
C1 C2 Si1 131.16(19)
P1 C2 Si1 133.60(14)
Si1 C3 H3A 109.5
Si1 C3 H3B 109.5
H3A C3 H3B 109.5
Si1 C3 H3C 109.5
H3A C3 H3C 109.5
H3B C3 H3C 109.5
Si1 C4 H4A 109.5
Si1 C4 H4B 109.5
H4A C4 H4B 109.5
Si1 C4 H4C 109.5
H4A C4 H4C 109.5
H4B C4 H4C 109.5
C10 C5 C6 118.3(2)
C10 C5 P1 117.82(18)
C6 C5 P1 123.7(2)
C7 C6 C5 120.1(2)
C7 C6 H6A 119.9
C5 C6 H6A 119.9
C8 C7 C6 121.7(2)
C8 C7 H7A 119.2
C6 C7 H7A 119.2
C7 C8 C9 117.7(2)
C7 C8 C11 121.5(2)
C9 C8 C11 120.7(2)
C10 C9 C8 121.1(2)
C10 C9 H9A 119.5
C8 C9 H9A 119.5
C9 C10 C5 121.1(2)
C9 C10 H10A 119.4
C5 C10 H10A 119.4
C8 C11 H11A 109.5
C8 C11 H11B 109.5
H11A C11 H11B 109.5
C8 C11 H11C 109.5
H11A C11 H11C 109.5
H11B C11 H11C 109.5
C17 C12 C13 118.8(2)
C17 C12 P1 123.4(2)
C13 C12 P1 117.18(18)
C14 C13 C12 120.2(2)
C14 C13 H13A 119.9
C12 C13 H13A 119.9
C13 C14 C15 121.4(3)
C13 C14 H14A 119.3
C15 C14 H14A 119.3
C14 C15 C16 117.8(2)
C14 C15 C18 121.2(3)
C16 C15 C18 120.9(3)
C17 C16 C15 121.6(2)
C17 C16 H16A 119.2
C15 C16 H16A 119.2
C16 C17 C12 120.1(2)
C16 C17 H17A 120.0
C12 C17 H17A 120.0
C15 C18 H18A 109.5
C15 C18 H18B 109.5
H18A C18 H18B 109.5
C15 C18 H18C 109.5
H18A C18 H18C 109.5
H18B C18 H18C 109.5
C20 C19 C24 115.0(3)
C20 C19 Si1 119.86(19)
C24 C19 Si1 125.1(2)
F1 C20 C21 116.9(3)
F1 C20 C19 119.1(2)
C21 C20 C19 124.1(3)
F2 C21 C20 121.2(3)
F2 C21 C22 120.4(3)
C20 C21 C22 118.3(3)
F3 C22 C23 120.6(3)
F3 C22 C21 119.4(3)
C23 C22 C21 120.1(3)
F4 C23 C22 120.4(3)
F4 C23 C24 119.7(4)
C22 C23 C24 119.9(3)
F5 C24 C23 117.1(3)
F5 C24 C19 120.2(3)
C23 C24 C19 122.7(3)
C30 C25 C26 114.3(2)
C30 C25 B1 122.5(2)
C26 C25 B1 123.2(2)
F6 C26 C27 117.0(2)
F6 C26 C25 119.3(2)
C27 C26 C25 123.7(2)
F7 C27 C26 121.2(2)
F7 C27 C28 119.5(2)
C26 C27 C28 119.3(3)
F8 C28 C29 120.8(3)
F8 C28 C27 119.6(3)
C29 C28 C27 119.6(3)
F9 C29 C28 119.4(2)
F9 C29 C30 121.3(3)
C28 C29 C30 119.4(2)
F10 C30 C29 116.5(2)
F10 C30 C25 119.8(2)
C29 C30 C25 123.7(2)
C36 C31 C32 114.1(2)
C36 C31 B1 121.2(2)
C32 C31 B1 124.6(2)
F11 C32 C33 116.2(2)
F11 C32 C31 119.9(2)
C33 C32 C31 123.8(2)
F12 C33 C32 120.6(2)
F12 C33 C34 119.7(2)
C32 C33 C34 119.6(2)
F13 C34 C35 120.8(2)
F13 C34 C33 120.3(3)
C35 C34 C33 118.9(2)
F14 C35 C34 119.7(2)
F14 C35 C36 120.9(2)
C34 C35 C36 119.4(2)
F15 C36 C35 116.7(2)
F15 C36 C31 119.1(2)
C35 C36 C31 124.2(2)

loop_
_geom_bond_atom_site_label_1
_geom_bond_atom_site_label_2
_geom_bond_distance
P1 C12 1.801(2)
P1 C2 1.805(2)
P1 C5 1.810(3)
P1 B1 2.030(3)
P1 C1 2.348(2)
Si1 C3 1.856(3)
Si1 C2 1.863(3)
Si1 C4 1.866(3)
Si1 C19 1.902(3)
B1 C25 1.618(4)
B1 C31 1.618(4)
B1 C1 1.631(4)
F1 C20 1.351(3)
F2 C21 1.340(4)
F3 C22 1.341(4)
F4 C23 1.345(4)
F5 C24 1.348(4)
F6 C26 1.346(3)
F7 C27 1.344(3)
F8 C28 1.342(3)
F9 C29 1.345(3)
F10 C30 1.349(3)
F11 C32 1.355(3)
F12 C33 1.343(3)
F13 C34 1.338(3)
F14 C35 1.347(3)
F15 C36 1.355(3)
C1 C2 1.356(4)
C1 H1A 0.9500
C3 H3A 0.9800
C3 H3B 0.9800
C3 H3C 0.9800
C4 H4A 0.9800
C4 H4B 0.9800
C4 H4C 0.9800
C5 C10 1.399(4)
C5 C6 1.401(3)
C6 C7 1.390(4)
C6 H6A 0.9500
C7 C8 1.390(4)
C7 H7A 0.9500
C8 C9 1.404(4)
C8 C11 1.509(4)
C9 C10 1.375(4)
C9 H9A 0.9500
C10 H10A 0.9500
C11 H11A 0.9800
C11 H11B 0.9800
C11 H11C 0.9800
C12 C17 1.397(3)
C12 C13 1.399(4)
C13 C14 1.387(4)
C13 H13A 0.9500
C14 C15 1.392(4)
C14 H14A 0.9500
C15 C16 1.394(4)
C15 C18 1.507(4)
C16 C17 1.386(4)
C16 H16A 0.9500
C17 H17A 0.9500
C18 H18A 0.9800
C18 H18B 0.9800
C18 H18C 0.9800
C19 C20 1.386(4)
C19 C24 1.392(4)
C20 C21 1.376(4)
C21 C22 1.384(5)
C22 C23 1.366(5)
C23 C24 1.380(5)
C25 C30 1.394(3)
C25 C26 1.398(4)
C26 C27 1.375(4)
C27 C28 1.382(4)
C28 C29 1.378(4)
C29 C30 1.378(4)
C31 C36 1.385(3)
C31 C32 1.393(3)
C32 C33 1.370(4)
C33 C34 1.391(4)
C34 C35 1.375(4)
C35 C36 1.380(4)
